data_4073373
loop_
_publ_author_name
'Kempter, Andreas'
'Gemel, Christian'
'Cadenbach, Thomas'
'Fischer, Roland A.'

_publ_section_title
;
 Nickel Olefin Complexes Supported by GaI(DDP)&#x2020;
;
_journal_issue 17
_journal_name_full Organometallics
_journal_page_first 4257
_journal_paper_doi 10.1021/om700297t
_journal_volume 26
_journal_year 2007
_chemical_formula_sum 'C39 H55 Ga N2 Ni'
_chemical_formula_weight 680.28
_chemical_name_systematic
; 
 ? 
;
_space_group_IT_number 14
_symmetry_cell_setting monoclinic
_symmetry_space_group_name_Hall '-P 2yn'
_symmetry_space_group_name_H-M 'P 1 21/n 1'
_atom_sites_solution_hydrogens geom
_atom_sites_solution_primary direct
_atom_sites_solution_secondary difmap
_audit_creation_method SHELXL-97
_cell_angle_alpha 90.00
_cell_angle_beta 91.846(14)
_cell_angle_gamma 90.00
_cell_formula_units_Z 4
_cell_length_a 9.2884(16)
_cell_length_b 20.037(3)
_cell_length_c 19.677(3)
_cell_measurement_reflns_used 200
_cell_measurement_temperature 110(2)
_cell_measurement_theta_max 25
_cell_measurement_theta_min 0
_cell_volume 3660.2(10)
_computing_cell_refinement
;
CrysAlis RED, Oxford Diffraction Ltd.,
Version 1.170.32 (release 06.06.2003 CrysAlis170 VC++)
(compiled Jun  6 2003,13:53:32)
;
_computing_data_collection
;
CrysAlis CCD, Oxford Diffraction Ltd.,
Version 1.170.32 (release 06.06.2003 CrysAlis170 VC++)
(compiled Jun  6 2003,13:53:32)
;
_computing_data_reduction
;
CrysAlis RED, Oxford Diffraction Ltd.,
Version 1.170.32 (release 06.06.2003 CrysAlis170 VC++)
(compiled Jun  6 2003,13:53:32)
;
_computing_structure_refinement 'SHELXL-97 (Sheldrick, 1997)'
_computing_structure_solution 'SHELXS-97 (Sheldrick, 1990)'
_diffrn_ambient_temperature 110(2)
_diffrn_detector_area_resol_mean 'not measured'
_diffrn_measured_fraction_theta_full 0.998
_diffrn_measured_fraction_theta_max 0.998
_diffrn_measurement_device_type 'multiwire proportional'
_diffrn_measurement_method 'phi and omega scans'
_diffrn_radiation_monochromator graphite
_diffrn_radiation_source 'fine-focus sealed tube'
_diffrn_radiation_type MoK\a
_diffrn_radiation_wavelength 0.71073
_diffrn_reflns_av_R_equivalents 0.0509
_diffrn_reflns_av_sigmaI/netI 0.0958
_diffrn_reflns_limit_h_max 11
_diffrn_reflns_limit_h_min -12
_diffrn_reflns_limit_k_max 26
_diffrn_reflns_limit_k_min -26
_diffrn_reflns_limit_l_max 25
_diffrn_reflns_limit_l_min -15
_diffrn_reflns_number 34297
_diffrn_reflns_theta_full 27.57
_diffrn_reflns_theta_max 27.57
_diffrn_reflns_theta_min 3.14
_diffrn_standards_decay_% 'not measured'
_diffrn_standards_interval_count 'not measured'
_diffrn_standards_interval_time 'not measured'
_diffrn_standards_number 'not measured'
_exptl_absorpt_coefficient_mu 1.278
_exptl_absorpt_correction_T_max 0.80090
_exptl_absorpt_correction_T_min 0.72244
_exptl_absorpt_correction_type numerical
_exptl_absorpt_process_details none
_exptl_crystal_colour yellow
_exptl_crystal_density_diffrn 1.234
_exptl_crystal_density_meas ?
_exptl_crystal_density_method 'not measured'
_exptl_crystal_description octahedral
_exptl_crystal_F_000 1448
_exptl_crystal_size_max 0.15
_exptl_crystal_size_mid 0.15
_exptl_crystal_size_min 0.15
_refine_diff_density_max 0.656
_refine_diff_density_min -0.505
_refine_diff_density_rms 0.080
_refine_ls_extinction_method none
_refine_ls_goodness_of_fit_ref 0.904
_refine_ls_hydrogen_treatment mixed
_refine_ls_matrix_type full
_refine_ls_number_parameters 388
_refine_ls_number_reflns 8442
_refine_ls_number_restraints 0
_refine_ls_restrained_S_all 0.904
_refine_ls_R_factor_all 0.0867
_refine_ls_R_factor_gt 0.0442
_refine_ls_shift/su_max 0.002
_refine_ls_shift/su_mean 0.000
_refine_ls_structure_factor_coef Fsqd
_refine_ls_weighting_details 'calc w=1/[\s^2^(Fo^2^)+(0.0446P)^2^+0.0000P] where P=(Fo^2^+2Fc^2^)/3'
_refine_ls_weighting_scheme calc
_refine_ls_wR_factor_gt 0.0932
_refine_ls_wR_factor_ref 0.1040
_reflns_number_gt 5215
_reflns_number_total 8442
_reflns_threshold_expression >2sigma(I)
_cod_data_source_file om700297t-file003.cif
_cod_data_source_block 2
_cod_depositor_comments
;
The following automatic conversions were performed:

'_exptl_crystal_density_meas' value 'not measured' was changed to '?'
- the value is perceived as not measured.

Automatic conversion script
Id: cif_fix_values 3008 2015-01-20 13:52:24Z robertas 
;
_cod_original_sg_symbol_H-M P21/n
_cod_database_code 4073373

loop_
_symmetry_equiv_pos_as_xyz
'x, y, z'
'-x+1/2, y+1/2, -z+1/2'
'-x, -y, -z'
'x-1/2, -y-1/2, z-1/2'

loop_
_atom_site_label
_atom_site_type_symbol
_atom_site_fract_x
_atom_site_fract_y
_atom_site_fract_z
_atom_site_U_iso_or_equiv
_atom_site_adp_type
_atom_site_occupancy
_atom_site_symmetry_multiplicity
_atom_site_calc_flag
_atom_site_refinement_flags
Ga1 Ga 0.39073(4) 0.233646(17) 0.662932(17) 0.01841(10) Uani 1 1 d .
Ni1 Ni 0.27969(4) 0.22017(2) 0.76390(2) 0.02163(12) Uani 1 1 d .
C30 C 0.2929(4) 0.31603(16) 0.79007(17) 0.0312(9) Uani 1 1 d .
H30A H 0.3902 0.3337 0.8015 0.037 Uiso 1 1 calc R
H30B H 0.2304 0.3476 0.7641 0.037 Uiso 1 1 calc R
C31 C 0.2268(4) 0.27704(16) 0.84030(17) 0.0289(8) Uani 1 1 d .
H31A H 0.1225 0.2845 0.8463 0.035 Uiso 1 1 calc R
H31B H 0.2821 0.2706 0.8836 0.035 Uiso 1 1 calc R
C2 C 0.5561(3) 0.25302(15) 0.51552(16) 0.0198(7) Uani 1 1 d .
H2A H 0.6011 0.2589 0.4733 0.024 Uiso 1 1 calc R
C8 C 0.3749(3) 0.00059(15) 0.62406(16) 0.0222(7) Uani 1 1 d .
H8A H 0.4329 -0.0343 0.6428 0.027 Uiso 1 1 calc R
C6 C 0.3482(3) 0.11305(15) 0.58522(15) 0.0157(7) Uani 1 1 d .
C5 C 0.6719(4) 0.36202(16) 0.54505(16) 0.0268(8) Uani 1 1 d .
H5A H 0.6755 0.3942 0.5826 0.040 Uiso 1 1 calc R
H5B H 0.6339 0.3839 0.5037 0.040 Uiso 1 1 calc R
H5C H 0.7691 0.3453 0.5373 0.040 Uiso 1 1 calc R
C23 C 0.4401(3) 0.41512(15) 0.66250(15) 0.0194(7) Uani 1 1 d .
C3 C 0.5749(3) 0.30439(15) 0.56291(15) 0.0175(7) Uani 1 1 d .
C19 C 0.6391(3) 0.35603(16) 0.72053(16) 0.0193(7) Uani 1 1 d .
C7 C 0.4378(3) 0.06178(15) 0.61089(15) 0.0186(7) Uani 1 1 d .
C18 C 0.5347(3) 0.36002(15) 0.66884(15) 0.0168(7) Uani 1 1 d .
C4 C 0.4765(4) 0.14544(16) 0.46506(16) 0.0274(8) Uani 1 1 d .
H4A H 0.4189 0.1065 0.4771 0.041 Uiso 1 1 calc R
H4B H 0.5750 0.1313 0.4560 0.041 Uiso 1 1 calc R
H4C H 0.4337 0.1667 0.4244 0.041 Uiso 1 1 calc R
C12 C 0.5989(3) 0.07274(16) 0.62384(17) 0.0240(8) Uani 1 1 d .
H12A H 0.6243 0.1167 0.6033 0.029 Uiso 1 1 calc R
C1 C 0.4794(3) 0.19454(15) 0.52317(16) 0.0196(7) Uani 1 1 d .
C20 C 0.6456(3) 0.40753(17) 0.76875(16) 0.0262(8) Uani 1 1 d .
H20A H 0.7164 0.4059 0.8047 0.031 Uiso 1 1 calc R
C32 C 0.1865(5) 0.14586(17) 0.81158(19) 0.0411(11) Uani 1 1 d .
H32A H 0.2300 0.1329 0.8562 0.049 Uiso 1 1 calc R
H32B H 0.0799 0.1454 0.8102 0.049 Uiso 1 1 calc R
C21 C 0.5511(4) 0.46053(17) 0.76484(17) 0.0274(8) Uani 1 1 d .
H21A H 0.5552 0.4944 0.7987 0.033 Uiso 1 1 calc R
C15 C 0.1047(4) 0.15682(17) 0.54073(18) 0.0292(8) Uani 1 1 d .
H15A H 0.1674 0.1954 0.5290 0.035 Uiso 1 1 calc R
C14 C 0.6364(4) 0.07655(19) 0.69975(18) 0.0373(9) Uani 1 1 d .
H14A H 0.5780 0.1113 0.7206 0.056 Uiso 1 1 calc R
H14B H 0.7387 0.0874 0.7065 0.056 Uiso 1 1 calc R
H14C H 0.6165 0.0334 0.7210 0.056 Uiso 1 1 calc R
C9 C 0.2305(3) -0.01097(16) 0.61069(16) 0.0231(8) Uani 1 1 d .
H9A H 0.1894 -0.0531 0.6207 0.028 Uiso 1 1 calc R
C22 C 0.4506(4) 0.46443(16) 0.71197(16) 0.0242(8) Uani 1 1 d .
H22A H 0.3873 0.5016 0.7093 0.029 Uiso 1 1 calc R
C24 C 0.7444(3) 0.29799(17) 0.72734(17) 0.0265(8) Uani 1 1 d .
H24A H 0.7267 0.2677 0.6876 0.032 Uiso 1 1 calc R
C26 C 0.7212(4) 0.2577(2) 0.79207(19) 0.0422(10) Uani 1 1 d .
H26A H 0.6211 0.2424 0.7926 0.063 Uiso 1 1 calc R
H26B H 0.7419 0.2858 0.8319 0.063 Uiso 1 1 calc R
H26C H 0.7858 0.2190 0.7932 0.063 Uiso 1 1 calc R
C11 C 0.2017(3) 0.10214(15) 0.56970(16) 0.0199(7) Uani 1 1 d .
C10 C 0.1468(4) 0.03891(16) 0.58291(17) 0.0252(8) Uani 1 1 d .
H10A H 0.0481 0.0301 0.5723 0.030 Uiso 1 1 calc R
C27 C 0.3287(3) 0.42058(16) 0.60449(17) 0.0243(8) Uani 1 1 d .
H27A H 0.3532 0.3864 0.5696 0.029 Uiso 1 1 calc R
C28 C 0.3315(4) 0.48891(17) 0.57002(18) 0.0352(9) Uani 1 1 d .
H28A H 0.2582 0.4903 0.5331 0.053 Uiso 1 1 calc R
H28B H 0.4267 0.4965 0.5514 0.053 Uiso 1 1 calc R
H28C H 0.3114 0.5237 0.6034 0.053 Uiso 1 1 calc R
C13 C 0.6880(3) 0.01888(17) 0.58930(17) 0.0287(8) Uani 1 1 d .
H13A H 0.7907 0.0272 0.5987 0.043 Uiso 1 1 calc R
H13B H 0.6682 0.0201 0.5401 0.043 Uiso 1 1 calc R
H13C H 0.6622 -0.0251 0.6070 0.043 Uiso 1 1 calc R
C29 C 0.1782(4) 0.4048(2) 0.62834(19) 0.0421(10) Uani 1 1 d .
H29A H 0.1785 0.3610 0.6504 0.063 Uiso 1 1 calc R
H29B H 0.1103 0.4045 0.5892 0.063 Uiso 1 1 calc R
H29C H 0.1490 0.4389 0.6608 0.063 Uiso 1 1 calc R
C33 C 0.2544(5) 0.12160(17) 0.7537(2) 0.0425(11) Uani 1 1 d .
H33A H 0.1908 0.1061 0.7155 0.051 Uiso 1 1 calc R
H33B H 0.3411 0.0936 0.7616 0.051 Uiso 1 1 calc R
C16 C -0.0015(4) 0.1811(2) 0.5924(2) 0.0519(12) Uani 1 1 d .
H16A H 0.0512 0.1953 0.6339 0.078 Uiso 1 1 calc R
H16B H -0.0676 0.1448 0.6033 0.078 Uiso 1 1 calc R
H16C H -0.0565 0.2189 0.5734 0.078 Uiso 1 1 calc R
C25 C 0.9002(4) 0.3225(2) 0.7253(2) 0.0473(11) Uani 1 1 d .
H25A H 0.9133 0.3482 0.6836 0.071 Uiso 1 1 calc R
H25B H 0.9656 0.2841 0.7261 0.071 Uiso 1 1 calc R
H25C H 0.9217 0.3509 0.7649 0.071 Uiso 1 1 calc R
C51 C 0.1262(8) 0.4550(3) 0.3870(3) 0.0793(18) Uani 1 1 d .
H51A H 0.0910 0.4955 0.3677 0.095 Uiso 1 1 calc R
C17 C 0.0244(5) 0.1346(2) 0.4754(2) 0.0516(12) Uani 1 1 d .
H17A H 0.0939 0.1190 0.4426 0.077 Uiso 1 1 calc R
H17B H -0.0301 0.1723 0.4561 0.077 Uiso 1 1 calc R
H17C H -0.0421 0.0983 0.4859 0.077 Uiso 1 1 calc R
C53 C 0.3171(5) 0.3780(3) 0.4127(2) 0.0518(13) Uani 1 1 d .
H53A H 0.4154 0.3651 0.4109 0.062 Uiso 1 1 calc R
C54 C 0.2250(6) 0.3391(2) 0.4437(2) 0.0543(12) Uani 1 1 d .
H54A H 0.2577 0.2985 0.4639 0.065 Uiso 1 1 calc R
C50 C 0.0378(5) 0.4128(4) 0.4190(3) 0.0817(19) Uani 1 1 d .
H50A H -0.0615 0.4235 0.4220 0.098 Uiso 1 1 calc R
C52 C 0.2723(7) 0.4371(3) 0.3831(2) 0.0713(18) Uani 1 1 d .
H52A H 0.3382 0.4651 0.3606 0.086 Uiso 1 1 calc R
C55 C 0.0886(6) 0.3558(3) 0.4468(3) 0.0719(16) Uani 1 1 d .
H55A H 0.0242 0.3270 0.4691 0.086 Uiso 1 1 calc R
N1 N 0.4094(3) 0.17911(12) 0.57905(12) 0.0155(6) Uani 1 1 d .
N2 N 0.5132(3) 0.30420(12) 0.62302(12) 0.0145(5) Uani 1 1 d .

loop_
_atom_site_aniso_label
_atom_site_aniso_U_11
_atom_site_aniso_U_22
_atom_site_aniso_U_33
_atom_site_aniso_U_23
_atom_site_aniso_U_13
_atom_site_aniso_U_12
Ga1 0.02216(19) 0.01468(18) 0.01879(19) -0.00200(15) 0.00689(14) -0.00327(16)
Ni1 0.0257(2) 0.0199(2) 0.0199(2) -0.00134(18) 0.00866(18) -0.00328(19)
C30 0.040(2) 0.0178(18) 0.037(2) -0.0087(16) 0.0163(18) -0.0069(16)
C31 0.035(2) 0.029(2) 0.0240(19) -0.0106(15) 0.0131(16) -0.0034(17)
C2 0.0231(17) 0.0171(17) 0.0197(17) 0.0019(13) 0.0086(14) -0.0010(14)
C8 0.0308(19) 0.0149(17) 0.0210(18) -0.0011(13) 0.0049(15) 0.0018(15)
C6 0.0199(17) 0.0124(16) 0.0150(16) -0.0027(12) 0.0028(13) -0.0028(13)
C5 0.036(2) 0.0224(18) 0.0230(19) -0.0035(15) 0.0118(16) -0.0102(16)
C23 0.0228(17) 0.0161(17) 0.0197(17) -0.0008(13) 0.0060(14) -0.0058(14)
C3 0.0221(17) 0.0122(16) 0.0184(17) 0.0024(13) 0.0019(14) -0.0018(13)
C19 0.0171(17) 0.0194(17) 0.0218(18) 0.0012(14) 0.0043(14) -0.0048(14)
C7 0.0243(18) 0.0164(17) 0.0152(17) -0.0029(13) 0.0025(14) -0.0006(14)
C18 0.0187(17) 0.0142(16) 0.0179(17) -0.0013(13) 0.0068(14) -0.0065(13)
C4 0.042(2) 0.0210(18) 0.0202(18) -0.0011(14) 0.0110(16) -0.0073(16)
C12 0.0213(18) 0.0176(17) 0.033(2) 0.0014(15) -0.0034(15) 0.0024(14)
C1 0.0219(17) 0.0150(16) 0.0219(17) -0.0008(13) -0.0003(14) 0.0011(14)
C20 0.0228(19) 0.031(2) 0.0249(19) -0.0040(15) -0.0002(15) -0.0109(16)
C32 0.062(3) 0.024(2) 0.040(2) 0.0046(17) 0.026(2) -0.0122(19)
C21 0.034(2) 0.0237(19) 0.0249(19) -0.0119(15) 0.0104(17) -0.0108(16)
C15 0.0247(19) 0.0217(19) 0.041(2) -0.0002(16) -0.0056(17) -0.0015(15)
C14 0.034(2) 0.037(2) 0.040(2) -0.0159(18) -0.0110(18) 0.0101(18)
C9 0.0286(19) 0.0149(17) 0.0265(19) -0.0016(14) 0.0091(16) -0.0078(15)
C22 0.0302(19) 0.0135(17) 0.029(2) -0.0021(14) 0.0095(16) -0.0014(15)
C24 0.0248(19) 0.0274(19) 0.0270(19) -0.0034(15) -0.0039(15) 0.0022(15)
C26 0.048(2) 0.037(2) 0.041(2) 0.0068(19) -0.0070(19) 0.008(2)
C11 0.0212(18) 0.0173(17) 0.0216(18) -0.0046(14) 0.0042(14) -0.0026(14)
C10 0.0189(18) 0.0215(19) 0.035(2) -0.0057(15) 0.0046(16) -0.0043(15)
C27 0.0280(19) 0.0180(18) 0.0268(19) -0.0004(14) 0.0015(16) 0.0048(15)
C28 0.047(2) 0.021(2) 0.038(2) 0.0026(17) -0.0052(19) 0.0042(18)
C13 0.0226(18) 0.030(2) 0.034(2) -0.0015(16) -0.0018(16) 0.0027(16)
C29 0.029(2) 0.054(3) 0.043(2) 0.008(2) -0.0053(19) 0.0000(19)
C33 0.065(3) 0.0180(19) 0.046(2) 0.0009(17) 0.025(2) -0.0122(19)
C16 0.037(2) 0.040(3) 0.079(3) -0.011(2) 0.001(2) 0.016(2)
C25 0.026(2) 0.052(3) 0.064(3) -0.005(2) 0.000(2) 0.006(2)
C51 0.125(6) 0.051(3) 0.059(4) -0.002(3) -0.052(4) 0.020(4)
C17 0.055(3) 0.039(3) 0.059(3) 0.003(2) -0.022(2) 0.009(2)
C53 0.032(2) 0.086(4) 0.037(3) -0.023(3) 0.004(2) 0.006(3)
C54 0.068(3) 0.049(3) 0.045(3) -0.008(2) -0.007(3) 0.008(3)
C50 0.037(3) 0.112(6) 0.095(5) -0.023(4) -0.014(3) 0.026(3)
C52 0.094(4) 0.095(5) 0.025(2) -0.008(3) 0.002(3) -0.064(4)
C55 0.061(4) 0.095(5) 0.060(3) -0.008(3) 0.012(3) -0.020(3)
N1 0.0182(14) 0.0108(13) 0.0175(14) 0.0005(11) 0.0030(11) -0.0014(11)
N2 0.0165(13) 0.0116(13) 0.0156(13) -0.0021(10) 0.0027(11) -0.0015(11)

loop_
_atom_type_symbol
_atom_type_description
_atom_type_scat_dispersion_real
_atom_type_scat_dispersion_imag
_atom_type_scat_source
C C 0.0033 0.0016 'International Tables Vol C Tables 4.2.6.8 and 6.1.1.4'
H H 0.0000 0.0000 'International Tables Vol C Tables 4.2.6.8 and 6.1.1.4'
N N 0.0061 0.0033 'International Tables Vol C Tables 4.2.6.8 and 6.1.1.4'
Ni Ni 0.3393 1.1124 'International Tables Vol C Tables 4.2.6.8 and 6.1.1.4'
Ga Ga 0.2307 1.6083 'International Tables Vol C Tables 4.2.6.8 and 6.1.1.4'

loop_
_geom_angle_atom_site_label_1
_geom_angle_atom_site_label_2
_geom_angle_atom_site_label_3
_geom_angle
N2 Ga1 N1 89.80(10)
N2 Ga1 Ni1 134.96(7)
N1 Ga1 Ni1 135.23(7)
C31 Ni1 C32 87.10(14)
C31 Ni1 C30 41.97(12)
C32 Ni1 C30 128.97(14)
C31 Ni1 C33 128.30(14)
C32 Ni1 C33 41.46(13)
C30 Ni1 C33 170.21(14)
C31 Ni1 Ga1 136.84(10)
C32 Ni1 Ga1 136.02(11)
C30 Ni1 Ga1 94.88(9)
C33 Ni1 Ga1 94.83(10)
C31 C30 Ni1 67.90(18)
C30 C31 Ni1 70.14(17)
C1 C2 C3 127.3(3)
C9 C8 C7 121.8(3)
C11 C6 C7 121.6(3)
C11 C6 N1 120.4(3)
C7 C6 N1 118.0(3)
C22 C23 C18 117.6(3)
C22 C23 C27 120.4(3)
C18 C23 C27 121.9(3)
N2 C3 C2 122.9(3)
N2 C3 C5 119.0(3)
C2 C3 C5 118.0(3)
C18 C19 C20 118.0(3)
C18 C19 C24 122.8(3)
C20 C19 C24 119.3(3)
C8 C7 C6 117.7(3)
C8 C7 C12 120.9(3)
C6 C7 C12 121.4(3)
C19 C18 C23 121.9(3)
C19 C18 N2 119.5(3)
C23 C18 N2 118.4(3)
C14 C12 C7 111.3(3)
C14 C12 C13 111.1(3)
C7 C12 C13 111.4(3)
N1 C1 C2 123.6(3)
N1 C1 C4 118.5(3)
C2 C1 C4 117.9(3)
C21 C20 C19 121.0(3)
C33 C32 Ni1 70.19(19)
C22 C21 C20 120.1(3)
C11 C15 C16 111.7(3)
C11 C15 C17 111.9(3)
C16 C15 C17 110.2(3)
C10 C9 C8 119.3(3)
C21 C22 C23 121.3(3)
C19 C24 C26 111.7(3)
C19 C24 C25 111.0(3)
C26 C24 C25 110.5(3)
C10 C11 C6 117.4(3)
C10 C11 C15 120.7(3)
C6 C11 C15 122.0(3)
C9 C10 C11 122.1(3)
C23 C27 C29 111.3(3)
C23 C27 C28 112.1(3)
C29 C27 C28 110.6(3)
C32 C33 Ni1 68.4(2)
C50 C51 C52 118.0(5)
C54 C53 C52 120.7(4)
C55 C54 C53 120.7(5)
C55 C50 C51 120.7(5)
C53 C52 C51 118.2(4)
C54 C55 C50 121.6(5)
C1 N1 C6 119.0(2)
C1 N1 Ga1 127.9(2)
C6 N1 Ga1 112.79(17)
C3 N2 C18 119.8(2)
C3 N2 Ga1 128.3(2)
C18 N2 Ga1 111.87(17)

loop_
_geom_bond_atom_site_label_1
_geom_bond_atom_site_label_2
_geom_bond_distance
Ga1 N2 1.992(2)
Ga1 N1 1.992(2)
Ga1 Ni1 2.2839(6)
Ni1 C31 1.962(3)
Ni1 C32 1.974(3)
Ni1 C30 1.991(3)
Ni1 C33 1.998(3)
C30 C31 1.416(4)
C2 C1 1.382(4)
C2 C3 1.396(4)
C8 C9 1.378(4)
C8 C7 1.386(4)
C6 C11 1.402(4)
C6 C7 1.406(4)
C6 N1 1.447(4)
C5 C3 1.513(4)
C23 C22 1.388(4)
C23 C18 1.414(4)
C23 C27 1.520(4)
C3 N2 1.331(4)
C19 C18 1.385(4)
C19 C20 1.402(4)
C19 C24 1.523(4)
C7 C12 1.525(4)
C18 N2 1.446(4)
C4 C1 1.508(4)
C12 C14 1.525(5)
C12 C13 1.532(4)
C1 N1 1.332(4)
C20 C21 1.379(5)
C32 C33 1.406(5)
C21 C22 1.377(5)
C15 C11 1.518(5)
C15 C16 1.520(5)
C15 C17 1.531(5)
C9 C10 1.369(4)
C24 C26 1.529(5)
C24 C25 1.530(5)
C11 C10 1.393(4)
C27 C29 1.521(4)
C27 C28 1.528(4)
C51 C50 1.348(7)
C51 C52 1.408(7)
C53 C54 1.321(6)
C53 C52 1.379(7)
C54 C55 1.314(6)
C50 C55 1.345(7)

loop_
_geom_torsion_atom_site_label_1
_geom_torsion_atom_site_label_2
_geom_torsion_atom_site_label_3
_geom_torsion_atom_site_label_4
_geom_torsion
N2 Ga1 Ni1 C31 16.1(2)
N1 Ga1 Ni1 C31 -165.61(19)
N2 Ga1 Ni1 C32 -167.0(2)
N1 Ga1 Ni1 C32 11.3(2)
N2 Ga1 Ni1 C30 17.04(16)
N1 Ga1 Ni1 C30 -164.67(15)
N2 Ga1 Ni1 C33 -161.63(17)
N1 Ga1 Ni1 C33 16.65(17)
C32 Ni1 C30 C31 4.6(3)
C33 Ni1 C30 C31 -6.8(11)
Ga1 Ni1 C30 C31 -179.0(2)
C32 Ni1 C31 C30 -176.4(2)
C33 Ni1 C31 C30 178.5(2)
Ga1 Ni1 C31 C30 1.4(3)
C1 C2 C3 N2 -2.9(5)
C1 C2 C3 C5 176.1(3)
C9 C8 C7 C6 2.0(4)
C9 C8 C7 C12 -177.9(3)
C11 C6 C7 C8 -3.5(4)
N1 C6 C7 C8 172.7(3)
C11 C6 C7 C12 176.4(3)
N1 C6 C7 C12 -7.3(4)
C20 C19 C18 C23 2.3(4)
C24 C19 C18 C23 -178.5(3)
C20 C19 C18 N2 -172.6(3)
C24 C19 C18 N2 6.6(4)
C22 C23 C18 C19 -2.8(4)
C27 C23 C18 C19 178.0(3)
C22 C23 C18 N2 172.1(3)
C27 C23 C18 N2 -7.0(4)
C8 C7 C12 C14 -72.5(4)
C6 C7 C12 C14 107.6(3)
C8 C7 C12 C13 52.1(4)
C6 C7 C12 C13 -127.8(3)
C3 C2 C1 N1 0.6(5)
C3 C2 C1 C4 -178.9(3)
C18 C19 C20 C21 0.0(4)
C24 C19 C20 C21 -179.2(3)
C31 Ni1 C32 C33 -174.0(3)
C30 Ni1 C32 C33 -177.1(3)
Ga1 Ni1 C32 C33 8.1(3)
C19 C20 C21 C22 -1.8(5)
C7 C8 C9 C10 0.8(5)
C20 C21 C22 C23 1.2(5)
C18 C23 C22 C21 1.0(4)
C27 C23 C22 C21 -179.8(3)
C18 C19 C24 C26 -114.9(3)
C20 C19 C24 C26 64.3(4)
C18 C19 C24 C25 121.4(3)
C20 C19 C24 C25 -59.4(4)
C7 C6 C11 C10 2.2(4)
N1 C6 C11 C10 -174.0(3)
C7 C6 C11 C15 -178.8(3)
N1 C6 C11 C15 5.0(4)
C16 C15 C11 C10 70.1(4)
C17 C15 C11 C10 -54.0(4)
C16 C15 C11 C6 -108.8(4)
C17 C15 C11 C6 127.0(3)
C8 C9 C10 C11 -2.2(5)
C6 C11 C10 C9 0.8(5)
C15 C11 C10 C9 -178.2(3)
C22 C23 C27 C29 -75.0(4)
C18 C23 C27 C29 104.1(3)
C22 C23 C27 C28 49.5(4)
C18 C23 C27 C28 -131.4(3)
C31 Ni1 C33 C32 7.6(3)
C30 Ni1 C33 C32 13.4(12)
Ga1 Ni1 C33 C32 -174.3(2)
C52 C53 C54 C55 0.1(7)
C52 C51 C50 C55 0.6(8)
C54 C53 C52 C51 0.4(7)
C50 C51 C52 C53 -0.7(7)
C53 C54 C55 C50 -0.2(8)
C51 C50 C55 C54 -0.2(9)
C2 C1 N1 C6 -172.1(3)
C4 C1 N1 C6 7.3(4)
C2 C1 N1 Ga1 1.7(4)
C4 C1 N1 Ga1 -178.9(2)
C11 C6 N1 C1 -98.2(3)
C7 C6 N1 C1 85.5(3)
C11 C6 N1 Ga1 87.1(3)
C7 C6 N1 Ga1 -89.2(3)
N2 Ga1 N1 C1 -1.4(3)
Ni1 Ga1 N1 C1 179.8(2)
N2 Ga1 N1 C6 172.7(2)
Ni1 Ga1 N1 C6 -6.1(3)
C2 C3 N2 C18 -178.5(3)
C5 C3 N2 C18 2.6(4)
C2 C3 N2 Ga1 2.8(4)
C5 C3 N2 Ga1 -176.1(2)
C19 C18 N2 C3 -97.4(3)
C23 C18 N2 C3 87.6(3)
C19 C18 N2 Ga1 81.5(3)
C23 C18 N2 Ga1 -93.5(3)
N1 Ga1 N2 C3 -0.8(3)
Ni1 Ga1 N2 C3 177.9(2)
N1 Ga1 N2 C18 -179.6(2)
Ni1 Ga1 N2 C18 -0.9(3)
